data_4036906
loop_
_publ_author_name
'Clark, Andrew J.'
'Curran, Dennis P.'
'Fox, David J.'
'Ghelfi, Franco'
'Guy, Collette S.'
'Hay, Benjamin'
'James, Natalie'
'Phillips, Jessica M.'
'Roncaglia, Fabrizio'
'Sellars, Philip B.'
'Wilson, Paul'
'Zhang, Hanmo'

_publ_section_title
;
 Axially Chiral Enamides: Substituent Effects, Rotation Barriers, and
 Implications for their Cyclization Reactions.
;
_journal_issue 13
_journal_name_full 'The Journal of organic chemistry'
_journal_page_first 5547
_journal_page_last 5565
_journal_paper_doi 10.1021/acs.joc.6b00889
_journal_volume 81
_journal_year 2016
_chemical_formula_moiety 'C20 H21 N O'
_chemical_formula_sum 'C20 H21 N O'
_chemical_formula_weight 291.38
_space_group_crystal_system orthorhombic
_space_group_IT_number 19
_space_group_name_Hall 'P 2ac 2ab'
_space_group_name_H-M_alt 'P 21 21 21'
_atom_sites_solution_hydrogens geom
_atom_sites_solution_primary direct
_atom_sites_solution_secondary difmap
_audit_creation_date 2016-04-21
_audit_creation_method
;
Olex2 1.2
(compiled 2016.02.16 svn.r3265 for OlexSys, GUI svn.r5155)
;
_cell_angle_alpha 90.00
_cell_angle_beta 90.00
_cell_angle_gamma 90.00
_cell_formula_units_Z 4
_cell_length_a 7.3684(3)
_cell_length_b 9.7503(4)
_cell_length_c 22.0856(9)
_cell_measurement_reflns_used 3157
_cell_measurement_temperature 100(2)
_cell_measurement_theta_max 32.54
_cell_measurement_theta_min 3.31
_cell_volume 1586.72(11)
_computing_cell_refinement 'CrysAlis RED, Oxford Diffraction Ltd'
_computing_data_collection 'CrysAlis CCD, Oxford Diffraction Ltd'
_computing_data_reduction 'CrysAlis RED, Oxford Diffraction Ltd'
_computing_molecular_graphics 'Olex2 (Dolomanov et al., 2009)'
_computing_publication_material 'Olex2 (Dolomanov et al., 2009)'
_computing_structure_refinement 'ShelXH-1997 (Sheldrick, 2008)'
_computing_structure_solution 'ShelXS-1997 (Sheldrick, 2008)'
_diffrn_ambient_temperature 100(2)
_diffrn_detector_area_resol_mean 10.2833
_diffrn_measured_fraction_theta_full 0.998
_diffrn_measured_fraction_theta_max 0.933
_diffrn_measurement_device_type 'Oxford Diffraction Gemini R'
_diffrn_measurement_method '\f & \w scans'
_diffrn_radiation_monochromator graphite
_diffrn_radiation_type MoK\a
_diffrn_radiation_wavelength 0.71073
_diffrn_reflns_av_R_equivalents 0.0361
_diffrn_reflns_av_unetI/netI 0.0751
_diffrn_reflns_limit_h_max 7
_diffrn_reflns_limit_h_min -10
_diffrn_reflns_limit_k_max 11
_diffrn_reflns_limit_k_min -14
_diffrn_reflns_limit_l_max 23
_diffrn_reflns_limit_l_min -33
_diffrn_reflns_number 8310
_diffrn_reflns_theta_full 29.00
_diffrn_reflns_theta_max 32.60
_diffrn_reflns_theta_min 3.32
_diffrn_source 'fine-focus sealed tube'
_exptl_absorpt_coefficient_mu 0.074
_exptl_absorpt_correction_T_max 1.00
_exptl_absorpt_correction_T_min 0.75
_exptl_absorpt_correction_type multi-scan
_exptl_absorpt_process_details 'ABSPACK(CrysAlis, Oxford Diffraction)'
_exptl_crystal_colour colourless
_exptl_crystal_colour_primary colourless
_exptl_crystal_density_diffrn 1.220
_exptl_crystal_density_method 'not measured'
_exptl_crystal_description block
_exptl_crystal_F_000 624
_exptl_crystal_size_max 0.3
_exptl_crystal_size_mid 0.1
_exptl_crystal_size_min 0.1
_refine_diff_density_max 0.372
_refine_diff_density_min -0.237
_refine_diff_density_rms 0.053
_refine_ls_abs_structure_details 'Flack H D (1983), Acta Cryst. A39, 876-881'
_refine_ls_extinction_method none
_refine_ls_goodness_of_fit_ref 0.916
_refine_ls_hydrogen_treatment constr
_refine_ls_matrix_type full
_refine_ls_number_parameters 201
_refine_ls_number_reflns 4726
_refine_ls_number_restraints 0
_refine_ls_restrained_S_all 0.916
_refine_ls_R_factor_all 0.0767
_refine_ls_R_factor_gt 0.0548
_refine_ls_shift/su_max 0.000
_refine_ls_shift/su_mean 0.000
_refine_ls_structure_factor_coef Fsqd
_refine_ls_weighting_details 'calc w=1/[\s^2^(Fo^2^)+(0.0624P)^2^+0.0000P] where P=(Fo^2^+2Fc^2^)/3'
_refine_ls_weighting_scheme calc
_refine_ls_wR_factor_gt 0.1112
_refine_ls_wR_factor_ref 0.1169
_reflns_number_gt 3401
_reflns_number_total 4726
_reflns_threshold_expression >2sigma(I)
_cod_data_source_file jo6b00889_si_002.cif
_cod_data_source_block pw4
_cod_original_cell_volume 1586.74(11)
_cod_database_code 4036906
_olex2_refinement_description
;
weakly diffracting crystals recorded with Mo radiation so Flack parameter (-1.7(19)) 
unreliable but absolute structure not required as not a chiral synthesis.


1. Fixed Uiso
 At 1.2 times of:
  All C(H) groups, All C(H,H) groups
 At 1.5 times of:
  All C(H,H,H) groups
2.a Secondary CH2 refined with riding coordinates:
 C3(H3A,H3B), C4(H4A,H4B), C15(H15A,H15B)
2.b Aromatic/amide H refined with riding coordinates:
 C6(H6), C7(H7), C8(H8), C9(H9), C17(H17), C18(H18), C19(H19), C20(H20),
 C21(H21)
2.c Idealised Me refined as rotating group:
 C1(H1A,H1B,H1C), C14(H14A,H14B,H14C)
;
_olex2_submission_special_instructions 'No special instructions were received'

loop_
_space_group_symop_id
_space_group_symop_operation_xyz
1 'x, y, z'
2 '-x+1/2, -y, z+1/2'
3 '-x, y+1/2, -z+1/2'
4 'x+1/2, -y+1/2, -z'

loop_
_atom_site_label
_atom_site_type_symbol
_atom_site_fract_x
_atom_site_fract_y
_atom_site_fract_z
_atom_site_U_iso_or_equiv
_atom_site_adp_type
_atom_site_occupancy
_atom_site_calc_flag
_atom_site_refinement_flags_posn
C1 C -0.0370(2) 0.50933(18) 0.04009(8) 0.0245(4) Uani 1 d .
H1A H -0.0219 0.4196 0.0595 0.037 Uiso 1 calc GR
H1B H -0.0247 0.4994 -0.0039 0.037 Uiso 1 calc GR
H1C H -0.1575 0.5459 0.0496 0.037 Uiso 1 calc GR
C2 C 0.1057(2) 0.60608(17) 0.06312(7) 0.0190(3) Uani 1 d .
C3 C 0.0871(2) 0.75440(16) 0.04474(8) 0.0207(3) Uani 1 d .
H3A H -0.0433 0.7772 0.0407 0.025 Uiso 1 calc R
H3B H 0.1447 0.7677 0.0047 0.025 Uiso 1 calc R
C4 C 0.1741(2) 0.85200(16) 0.09031(8) 0.0196(3) Uani 1 d .
H4A H 0.1814 0.9449 0.0724 0.024 Uiso 1 calc R
H4B H 0.0967 0.8575 0.1269 0.024 Uiso 1 calc R
C5 C 0.3623(2) 0.80580(16) 0.10844(7) 0.0178(3) Uani 1 d .
C6 C 0.4974(2) 0.89902(17) 0.12337(7) 0.0211(3) Uani 1 d .
H6 H 0.4750 0.9946 0.1198 0.025 Uiso 1 calc R
C7 C 0.6659(2) 0.85312(18) 0.14363(9) 0.0246(4) Uani 1 d .
H7 H 0.7582 0.9174 0.1535 0.030 Uiso 1 calc R
C8 C 0.6989(2) 0.71452(19) 0.14943(9) 0.0269(4) Uani 1 d .
H8 H 0.8129 0.6835 0.1641 0.032 Uiso 1 calc R
C9 C 0.5656(2) 0.62030(18) 0.13387(8) 0.0236(4) Uani 1 d .
H9 H 0.5897 0.5249 0.1374 0.028 Uiso 1 calc R
C10 C 0.3959(2) 0.66441(16) 0.11298(7) 0.0181(3) Uani 1 d .
C11 C 0.2524(2) 0.56664(16) 0.09442(7) 0.0178(3) Uani 1 d .
N12 N 0.28261(19) 0.42498(14) 0.10897(6) 0.0213(3) Uani 1 d .
O13 O 0.3513(2) 0.20761(13) 0.08119(7) 0.0441(4) Uani 1 d .
C13 C 0.3384(3) 0.32978(19) 0.06791(9) 0.0309(4) Uani 1 d .
C14 C 0.3841(3) 0.3801(2) 0.00506(9) 0.0416(5) Uani 1 d .
H14A H 0.4867 0.3274 -0.0110 0.062 Uiso 1 calc GR
H14B H 0.4166 0.4775 0.0068 0.062 Uiso 1 calc GR
H14C H 0.2786 0.3681 -0.0214 0.062 Uiso 1 calc GR
C15 C 0.2563(2) 0.38313(18) 0.17247(8) 0.0234(4) Uani 1 d .
H15A H 0.3119 0.4531 0.1992 0.028 Uiso 1 calc R
H15B H 0.3211 0.2956 0.1793 0.028 Uiso 1 calc R
C16 C 0.0597(2) 0.36500(18) 0.19040(8) 0.0230(4) Uani 1 d .
C17 C -0.0169(2) 0.45287(19) 0.23260(8) 0.0281(4) Uani 1 d .
H17 H 0.0520 0.5277 0.2478 0.034 Uiso 1 calc R
C18 C -0.1934(3) 0.4325(2) 0.25294(9) 0.0337(4) Uani 1 d .
H18 H -0.2441 0.4928 0.2822 0.040 Uiso 1 calc R
C19 C -0.2939(3) 0.3262(2) 0.23090(9) 0.0336(5) Uani 1 d .
H19 H -0.4133 0.3111 0.2457 0.040 Uiso 1 calc R
C20 C -0.2232(3) 0.2408(2) 0.18750(10) 0.0342(5) Uani 1 d .
H20 H -0.2956 0.1692 0.1712 0.041 Uiso 1 calc R
C21 C -0.0441(3) 0.25908(19) 0.16713(9) 0.0301(4) Uani 1 d .
H21 H 0.0054 0.1991 0.1375 0.036 Uiso 1 calc R

loop_
_atom_site_aniso_label
_atom_site_aniso_U_11
_atom_site_aniso_U_22
_atom_site_aniso_U_33
_atom_site_aniso_U_23
_atom_site_aniso_U_13
_atom_site_aniso_U_12
C1 0.0284(8) 0.0226(8) 0.0224(8) -0.0013(7) -0.0040(8) -0.0031(7)
C2 0.0223(8) 0.0187(8) 0.0160(7) -0.0016(6) 0.0031(7) 0.0004(6)
C3 0.0194(7) 0.0200(8) 0.0226(8) 0.0006(7) -0.0020(7) 0.0006(6)
C4 0.0203(7) 0.0158(7) 0.0227(8) -0.0003(6) -0.0018(7) 0.0038(6)
C5 0.0179(7) 0.0189(8) 0.0166(7) -0.0003(6) 0.0021(7) 0.0006(6)
C6 0.0228(8) 0.0179(8) 0.0224(8) 0.0005(6) 0.0010(7) 0.0011(7)
C7 0.0197(8) 0.0221(8) 0.0319(9) -0.0007(7) -0.0015(8) -0.0049(7)
C8 0.0169(8) 0.0314(10) 0.0326(10) 0.0052(8) -0.0005(8) 0.0001(7)
C9 0.0220(8) 0.0196(8) 0.0294(9) 0.0046(7) 0.0031(8) 0.0046(7)
C10 0.0192(7) 0.0181(7) 0.0169(7) 0.0014(6) 0.0031(7) -0.0005(6)
C11 0.0211(8) 0.0145(7) 0.0177(7) 0.0001(6) 0.0044(7) 0.0025(6)
N12 0.0231(6) 0.0168(7) 0.0240(7) 0.0026(6) 0.0025(6) 0.0006(6)
O13 0.0644(10) 0.0181(7) 0.0497(9) 0.0017(6) 0.0108(8) 0.0097(7)
C13 0.0336(10) 0.0239(9) 0.0351(11) -0.0002(8) 0.0083(9) 0.0031(8)
C14 0.0586(13) 0.0288(10) 0.0372(11) -0.0021(9) 0.0212(11) 0.0098(10)
C15 0.0226(8) 0.0224(8) 0.0251(8) 0.0064(7) -0.0049(7) -0.0012(7)
C16 0.0224(8) 0.0255(8) 0.0210(8) 0.0100(7) -0.0042(7) -0.0012(7)
C17 0.0301(9) 0.0322(9) 0.0219(8) 0.0050(7) -0.0052(8) -0.0023(8)
C18 0.0337(10) 0.0429(11) 0.0245(9) 0.0050(8) 0.0000(9) 0.0066(9)
C19 0.0245(8) 0.0453(11) 0.0310(10) 0.0133(9) -0.0017(9) 0.0005(9)
C20 0.0317(9) 0.0305(10) 0.0404(11) 0.0095(9) -0.0121(9) -0.0099(8)
C21 0.0328(10) 0.0269(9) 0.0307(9) 0.0038(8) -0.0049(9) -0.0005(8)

loop_
_atom_type_symbol
_atom_type_description
_atom_type_scat_dispersion_real
_atom_type_scat_dispersion_imag
_atom_type_scat_source
C C 0.0033 0.0016 'International Tables Vol C Tables 4.2.6.8 and 6.1.1.4'
H H 0.0000 0.0000 'International Tables Vol C Tables 4.2.6.8 and 6.1.1.4'
N N 0.0061 0.0033 'International Tables Vol C Tables 4.2.6.8 and 6.1.1.4'
O O 0.0106 0.0060 'International Tables Vol C Tables 4.2.6.8 and 6.1.1.4'

loop_
_geom_angle_atom_site_label_1
_geom_angle_atom_site_label_2
_geom_angle_atom_site_label_3
_geom_angle
H1A C1 H1B 109.5
H1A C1 H1C 109.5
H1B C1 H1C 109.5
C2 C1 H1A 109.5
C2 C1 H1B 109.5
C2 C1 H1C 109.5
C1 C2 C3 116.57(14)
C11 C2 C1 124.04(15)
C11 C2 C3 119.19(14)
C2 C3 H3A 109.1
C2 C3 H3B 109.1
C2 C3 C4 112.46(13)
H3A C3 H3B 107.8
C4 C3 H3A 109.1
C4 C3 H3B 109.1
C3 C4 H4A 109.2
C3 C4 H4B 109.2
H4A C4 H4B 107.9
C5 C4 C3 111.98(13)
C5 C4 H4A 109.2
C5 C4 H4B 109.2
C6 C5 C4 121.72(14)
C6 C5 C10 119.95(15)
C10 C5 C4 118.25(14)
C5 C6 H6 119.8
C5 C6 C7 120.35(15)
C7 C6 H6 119.8
C6 C7 H7 120.0
C8 C7 C6 120.08(16)
C8 C7 H7 120.0
C7 C8 H8 120.0
C7 C8 C9 120.08(16)
C9 C8 H8 120.0
C8 C9 H9 119.7
C8 C9 C10 120.66(16)
C10 C9 H9 119.7
C5 C10 C11 119.08(14)
C9 C10 C5 118.86(15)
C9 C10 C11 122.05(14)
C2 C11 C10 122.27(14)
C2 C11 N12 121.12(15)
N12 C11 C10 116.54(13)
C11 N12 C15 117.33(13)
C13 N12 C11 123.63(15)
C13 N12 C15 119.01(15)
N12 C13 C14 117.26(16)
O13 C13 N12 121.66(18)
O13 C13 C14 121.08(17)
C13 C14 H14A 109.5
C13 C14 H14B 109.5
C13 C14 H14C 109.5
H14A C14 H14B 109.5
H14A C14 H14C 109.5
H14B C14 H14C 109.5
N12 C15 H15A 108.7
N12 C15 H15B 108.7
N12 C15 C16 114.06(14)
H15A C15 H15B 107.6
C16 C15 H15A 108.7
C16 C15 H15B 108.7
C17 C16 C15 119.59(16)
C21 C16 C15 121.29(17)
C21 C16 C17 119.09(17)
C16 C17 H17 119.7
C16 C17 C18 120.66(18)
C18 C17 H17 119.7
C17 C18 H18 120.0
C19 C18 C17 120.06(19)
C19 C18 H18 120.0
C18 C19 H19 119.9
C18 C19 C20 120.30(18)
C20 C19 H19 119.9
C19 C20 H20 119.9
C19 C20 C21 120.20(19)
C21 C20 H20 119.9
C16 C21 C20 119.63(18)
C16 C21 H21 120.2
C20 C21 H21 120.2

loop_
_geom_bond_atom_site_label_1
_geom_bond_atom_site_label_2
_geom_bond_distance
C1 H1A 0.9800
C1 H1B 0.9800
C1 H1C 0.9800
C1 C2 1.502(2)
C2 C3 1.508(2)
C2 C11 1.339(2)
C3 H3A 0.9900
C3 H3B 0.9900
C3 C4 1.526(2)
C4 H4A 0.9900
C4 H4B 0.9900
C4 C5 1.511(2)
C5 C6 1.388(2)
C5 C10 1.404(2)
C6 H6 0.9500
C6 C7 1.394(2)
C7 H7 0.9500
C7 C8 1.379(3)
C8 H8 0.9500
C8 C9 1.388(2)
C9 H9 0.9500
C9 C10 1.400(2)
C10 C11 1.481(2)
C11 N12 1.435(2)
N12 C13 1.361(2)
N12 C15 1.473(2)
O13 C13 1.230(2)
C13 C14 1.510(3)
C14 H14A 0.9800
C14 H14B 0.9800
C14 H14C 0.9800
C15 H15A 0.9900
C15 H15B 0.9900
C15 C16 1.512(2)
C16 C17 1.386(3)
C16 C21 1.384(2)
C17 H17 0.9500
C17 C18 1.390(3)
C18 H18 0.9500
C18 C19 1.364(3)
C19 H19 0.9500
C19 C20 1.372(3)
C20 H20 0.9500
C20 C21 1.405(3)
C21 H21 0.9500

loop_
_geom_torsion_atom_site_label_1
_geom_torsion_atom_site_label_2
_geom_torsion_atom_site_label_3
_geom_torsion_atom_site_label_4
_geom_torsion
C1 C2 C3 C4 153.31(14)
C1 C2 C11 C10 176.05(15)
C1 C2 C11 N12 -0.7(2)
C2 C3 C4 C5 47.09(19)
C2 C11 N12 C13 74.5(2)
C2 C11 N12 C15 -107.38(17)
C3 C2 C11 C10 1.4(2)
C3 C2 C11 N12 -175.31(14)
C3 C4 C5 C6 148.08(15)
C3 C4 C5 C10 -35.1(2)
C4 C5 C6 C7 175.88(15)
C4 C5 C10 C9 -175.52(15)
C4 C5 C10 C11 5.7(2)
C5 C6 C7 C8 -0.5(3)
C5 C10 C11 C2 12.8(2)
C5 C10 C11 N12 -170.35(14)
C6 C5 C10 C9 1.3(2)
C6 C5 C10 C11 -177.49(15)
C6 C7 C8 C9 1.4(3)
C7 C8 C9 C10 -0.9(3)
C8 C9 C10 C5 -0.5(3)
C8 C9 C10 C11 178.31(16)
C9 C10 C11 C2 -166.00(16)
C9 C10 C11 N12 10.9(2)
C10 C5 C6 C7 -0.8(3)
C10 C11 N12 C13 -102.43(19)
C10 C11 N12 C15 75.70(19)
C11 C2 C3 C4 -31.7(2)
C11 N12 C13 O13 -175.17(18)
C11 N12 C13 C14 4.9(3)
C11 N12 C15 C16 78.30(19)
N12 C15 C16 C17 -113.86(18)
N12 C15 C16 C21 68.5(2)
C13 N12 C15 C16 -103.48(18)
C15 N12 C13 O13 6.7(3)
C15 N12 C13 C14 -173.25(17)
C15 C16 C17 C18 -175.52(16)
C15 C16 C21 C20 176.35(16)
C16 C17 C18 C19 -0.7(3)
C17 C16 C21 C20 -1.3(3)
C17 C18 C19 C20 -1.6(3)
C18 C19 C20 C21 2.5(3)
C19 C20 C21 C16 -1.0(3)
C21 C16 C17 C18 2.2(3)
